data_1540723
loop_
_publ_author_name
'Xu, Jing'
'Kang, Jing'
'Sun, Xiaocong'
'Cao, Xiangrong'
'Rena, Kasimu'
'Lee, Dongho'
'Ren, Quanhui'
'Li, Shen'
'Ohizumi, Yasushi'
'Guo, Yuanqiang'

_publ_section_title
;
 Di- and Triterpenoids from the Leaves of Casearia balansae and Neurite
 Outgrowth Promoting Effects of PC12 Cells.
;
_journal_issue 1
_journal_name_full 'Journal of natural products'
_journal_page_first 170
_journal_page_last 179
_journal_paper_doi 10.1021/acs.jnatprod.5b00815
_journal_volume 79
_journal_year 2016
_chemical_absolute_configuration rmad
_chemical_formula_moiety 'C31 H48 O4'
_chemical_formula_sum 'C31 H48 O4'
_chemical_formula_weight 484.69
_space_group_crystal_system orthorhombic
_space_group_IT_number 19
_space_group_name_Hall 'P 2ac 2ab'
_space_group_name_H-M_alt 'P 21 21 21'
_symmetry_space_group_name_Hall 'P 2ac 2ab'
_symmetry_space_group_name_H-M 'P 21 21 21'
_atom_sites_solution_hydrogens geom
_atom_sites_solution_primary direct
_atom_sites_solution_secondary difmap
_audit_creation_method SHELXL-2014/7
_cell_angle_alpha 90
_cell_angle_beta 90
_cell_angle_gamma 90
_cell_formula_units_Z 4
_cell_length_a 11.738(3)
_cell_length_b 13.856(3)
_cell_length_c 17.106(3)
_cell_measurement_reflns_used 2062
_cell_measurement_temperature 173(2)
_cell_measurement_theta_max 78.00
_cell_measurement_theta_min 30.10
_cell_volume 2782.1(11)
_computing_cell_refinement 'CrystalClear-SM Expert 2.1 b29'
_computing_data_collection 'CrystalClear-SM Expert 2.1 b29 (Rigaku, 2013)'
_computing_data_reduction 'CrystalClear-SM Expert 2.1 b29'
_computing_molecular_graphics 'CrystalStructure 4.1'
_computing_publication_material 'CrystalStructure 4.1 (Rigaku, 2014)'
_computing_structure_refinement 'SHELXL-2014/7 (Sheldrick, 2014)'
_computing_structure_solution 'SIR2011 (Burla, et al., 2012)'
_diffrn_ambient_temperature 173(2)
_diffrn_detector_area_resol_mean 5.814
_diffrn_measured_fraction_theta_full 0.999
_diffrn_measured_fraction_theta_max 0.989
_diffrn_measurement_device_type 'Rigaku XtaLAB P200'
_diffrn_measurement_method \w
_diffrn_radiation_type CuK\a
_diffrn_radiation_wavelength 1.54187
_diffrn_reflns_av_R_equivalents 0.0464
_diffrn_reflns_av_unetI/netI 0.0342
_diffrn_reflns_laue_measured_fraction_full 0.999
_diffrn_reflns_laue_measured_fraction_max 0.989
_diffrn_reflns_limit_h_max 11
_diffrn_reflns_limit_h_min -14
_diffrn_reflns_limit_k_max 16
_diffrn_reflns_limit_k_min -17
_diffrn_reflns_limit_l_max 21
_diffrn_reflns_limit_l_min -21
_diffrn_reflns_number 26375
_diffrn_reflns_point_group_measured_fraction_full 0.997
_diffrn_reflns_point_group_measured_fraction_max 0.978
_diffrn_reflns_theta_full 67.687
_diffrn_reflns_theta_max 79.738
_diffrn_reflns_theta_min 4.106
_exptl_absorpt_coefficient_mu 0.580
_exptl_absorpt_correction_T_max 0.890
_exptl_absorpt_correction_T_min 0.752
_exptl_absorpt_correction_type multi-scan
_exptl_absorpt_process_details 'REQAB (Rigaku, 1998)'
_exptl_crystal_colour colorless
_exptl_crystal_density_diffrn 1.157
_exptl_crystal_density_method 'not measured'
_exptl_crystal_description prism
_exptl_crystal_F_000 1064
_exptl_crystal_size_max 0.240
_exptl_crystal_size_mid 0.220
_exptl_crystal_size_min 0.200
_refine_diff_density_max 0.358
_refine_diff_density_min -0.280
_refine_diff_density_rms 0.041
_refine_ls_abs_structure_details
; 
 Flack x determined using 2081 quotients [(I+)-(I-)]/[(I+)+(I-)] 
 (Parsons, Flack and Wagner, Acta Cryst. B69 (2013) 249-259). 
;
_refine_ls_abs_structure_Flack 0.17(8)
_refine_ls_extinction_method none
_refine_ls_goodness_of_fit_ref 1.028
_refine_ls_hydrogen_treatment constr
_refine_ls_matrix_type full
_refine_ls_number_parameters 325
_refine_ls_number_reflns 5917
_refine_ls_number_restraints 0
_refine_ls_restrained_S_all 1.028
_refine_ls_R_factor_all 0.0501
_refine_ls_R_factor_gt 0.0424
_refine_ls_shift/su_max 0.001
_refine_ls_shift/su_mean 0.000
_refine_ls_structure_factor_coef Fsqd
_refine_ls_weighting_details 'w=1/[\s^2^(Fo^2^)+(0.0823P)^2^] where P=(Fo^2^+2Fc^2^)/3'
_refine_ls_weighting_scheme calc
_refine_ls_wR_factor_gt 0.1094
_refine_ls_wR_factor_ref 0.1145
_reflns_Friedel_coverage 0.764
_reflns_friedel_fraction_full 0.995
_reflns_friedel_fraction_max 0.965
_reflns_number_gt 5178
_reflns_number_total 5917
_reflns_threshold_expression 'I > 2\s(I)'
_cod_data_source_file np5b00815_si_002.cif
_cod_data_source_block shelxl
_cod_depositor_comments 'Adding full bibliography for 1540723.cif.'
_cod_database_code 1540723
_shelx_shelxl_version_number 2014/7
_shelx_space_group_comment
; 
The symmetry employed for this shelxl refinement is uniquely defined 
by the following loop, which should always be used as a source of 
symmetry information in preference to the above space-group names. 
They are only intended as comments. 
;
_shelx_estimated_absorpt_t_min 0.873
_shelx_estimated_absorpt_t_max 0.893

loop_
_space_group_symop_operation_xyz
'x, y, z'
'x+1/2, -y+1/2, -z'
'-x, y+1/2, -z+1/2'
'-x+1/2, -y, z+1/2'

loop_
_atom_site_label
_atom_site_type_symbol
_atom_site_fract_x
_atom_site_fract_y
_atom_site_fract_z
_atom_site_U_iso_or_equiv
_atom_site_adp_type
_atom_site_occupancy
_atom_site_site_symmetry_order
_atom_site_calc_flag
_atom_site_refinement_flags_posn
_atom_site_refinement_flags_adp
O1 O 0.35556(14) 0.17865(14) 0.97522(10) 0.0442(4) Uani 1 1 d . .
O2 O 0.63553(15) 0.38554(13) 1.07809(13) 0.0495(4) Uani 1 1 d . .
H2 H 0.6443 0.4189 1.1187 0.059 Uiso 1 1 calc R U
O3 O 0.17055(12) 0.17470(11) 1.13825(9) 0.0345(3) Uani 1 1 d . .
O4 O -0.27210(14) -0.14044(12) 1.41557(12) 0.0457(4) Uani 1 1 d . .
H4 H -0.2285 -0.1877 1.4086 0.055 Uiso 1 1 calc R U
C1 C 0.42365(18) 0.19306(17) 1.02790(13) 0.0361(5) Uani 1 1 d . .
C2 C 0.5218(2) 0.2611(2) 1.01686(16) 0.0488(6) Uani 1 1 d . .
H2A H 0.5035 0.3072 0.9745 0.059 Uiso 1 1 calc R U
H2B H 0.5901 0.2241 1.0009 0.059 Uiso 1 1 calc R U
C3 C 0.54760(18) 0.31627(17) 1.09077(15) 0.0402(5) Uani 1 1 d . .
H3 H 0.4772 0.3536 1.1038 0.048 Uiso 1 1 calc R U
C4 C 0.57135(17) 0.25034(17) 1.16099(15) 0.0384(5) Uani 1 1 d . .
C5 C 0.48211(17) 0.17034(16) 1.16515(14) 0.0352(4) Uani 1 1 d . .
C6 C 0.46625(18) 0.12001(18) 1.24280(15) 0.0415(5) Uani 1 1 d . .
H6A H 0.5285 0.1393 1.2786 0.050 Uiso 1 1 calc R U
H6B H 0.4715 0.0494 1.2348 0.050 Uiso 1 1 calc R U
C7 C 0.35059(18) 0.14415(18) 1.28122(13) 0.0381(5) Uani 1 1 d . .
H7A H 0.3578 0.1365 1.3385 0.046 Uiso 1 1 calc R U
H7B H 0.3319 0.2126 1.2705 0.046 Uiso 1 1 calc R U
C8 C 0.25197(16) 0.08033(14) 1.25207(12) 0.0310(4) Uani 1 1 d . .
H8 H 0.2780 0.0124 1.2606 0.037 Uiso 1 1 calc R U
C9 C 0.23112(17) 0.08879(15) 1.16405(12) 0.0312(4) Uani 1 1 d . .
C10 C 0.32959(19) 0.06306(17) 1.11054(14) 0.0372(5) Uani 1 1 d . .
H10A H 0.3674 0.0042 1.1306 0.045 Uiso 1 1 calc R U
H10B H 0.2995 0.0483 1.0578 0.045 Uiso 1 1 calc R U
C11 C 0.41680(18) 0.14331(16) 1.10410(14) 0.0344(4) Uani 1 1 d . .
C12 C 0.11399(17) 0.08108(16) 1.13292(13) 0.0337(4) Uani 1 1 d . .
H12 H 0.1081 0.0538 1.0789 0.040 Uiso 1 1 calc R U
C13 C 0.01068(17) 0.06420(17) 1.18463(12) 0.0339(4) Uani 1 1 d . .
H13A H -0.0416 0.0182 1.1587 0.041 Uiso 1 1 calc R U
H13B H -0.0306 0.1258 1.1921 0.041 Uiso 1 1 calc R U
C14 C 0.04638(16) 0.02362(14) 1.26463(12) 0.0291(4) Uani 1 1 d . .
C15 C 0.14142(16) 0.09031(15) 1.30009(12) 0.0296(4) Uani 1 1 d . .
C16 C 0.15148(18) 0.05129(17) 1.38374(13) 0.0356(5) Uani 1 1 d . .
H16A H 0.1843 0.1005 1.4191 0.043 Uiso 1 1 calc R U
H16B H 0.1999 -0.0072 1.3853 0.043 Uiso 1 1 calc R U
C17 C 0.02742(19) 0.02728(17) 1.40706(13) 0.0368(5) Uani 1 1 d . .
H17A H -0.0026 0.0772 1.4429 0.044 Uiso 1 1 calc R U
H17B H 0.0243 -0.0359 1.4340 0.044 Uiso 1 1 calc R U
C18 C -0.04484(17) 0.02412(15) 1.33065(12) 0.0296(4) Uani 1 1 d . .
H18 H -0.0876 0.0864 1.3269 0.036 Uiso 1 1 calc R U
C19 C -0.13311(17) -0.05822(15) 1.33183(13) 0.0317(4) Uani 1 1 d . .
H19 H -0.0898 -0.1202 1.3353 0.038 Uiso 1 1 calc R U
C20 C -0.20934(18) -0.05219(16) 1.40493(14) 0.0345(4) Uani 1 1 d . .
H20 H -0.1594 -0.0423 1.4516 0.041 Uiso 1 1 calc R U
C21 C -0.29792(19) 0.02837(17) 1.40319(14) 0.0385(5) Uani 1 1 d . .
H21A H -0.3668 0.0050 1.3756 0.046 Uiso 1 1 calc R U
H21B H -0.2670 0.0836 1.3733 0.046 Uiso 1 1 calc R U
C22 C -0.3318(2) 0.0630(2) 1.48557(16) 0.0489(6) Uani 1 1 d . .
H22 H -0.3378 0.0049 1.5199 0.059 Uiso 1 1 calc R U
C23 C -0.2406(3) 0.1273(3) 1.51894(19) 0.0660(9) Uani 1 1 d . .
C24 C -0.1748(4) 0.0986(5) 1.5772(2) 0.0955(15) Uani 1 1 d . .
H24A H -0.1174 0.1404 1.5970 0.115 Uiso 1 1 calc R U
H24B H -0.1849 0.0363 1.5993 0.115 Uiso 1 1 calc R U
C25 C 0.68936(19) 0.2025(2) 1.1550(2) 0.0535(7) Uani 1 1 d . .
H25A H 0.7487 0.2521 1.1579 0.064 Uiso 1 1 calc R U
H25B H 0.6955 0.1681 1.1051 0.064 Uiso 1 1 calc R U
H25C H 0.6991 0.1567 1.1982 0.064 Uiso 1 1 calc R U
C26 C 0.5683(3) 0.3141(2) 1.23468(18) 0.0568(7) Uani 1 1 d . .
H26A H 0.6190 0.3696 1.2275 0.068 Uiso 1 1 calc R U
H26B H 0.5937 0.2764 1.2799 0.068 Uiso 1 1 calc R U
H26C H 0.4904 0.3369 1.2436 0.068 Uiso 1 1 calc R U
C27 C 0.09010(18) -0.08024(15) 1.25211(14) 0.0364(4) Uani 1 1 d . .
H27A H 0.1197 -0.1057 1.3016 0.044 Uiso 1 1 calc R U
H27B H 0.1510 -0.0799 1.2129 0.044 Uiso 1 1 calc R U
H27C H 0.0274 -0.1211 1.2339 0.044 Uiso 1 1 calc R U
C28 C 0.10311(18) 0.19657(15) 1.30683(13) 0.0342(4) Uani 1 1 d . .
H28A H 0.0929 0.2237 1.2544 0.041 Uiso 1 1 calc R U
H28B H 0.1612 0.2336 1.3350 0.041 Uiso 1 1 calc R U
H28C H 0.0308 0.1998 1.3354 0.041 Uiso 1 1 calc R U
C29 C -0.20636(18) -0.06332(17) 1.25781(14) 0.0381(5) Uani 1 1 d . .
H29A H -0.2681 -0.1100 1.2656 0.046 Uiso 1 1 calc R U
H29B H -0.1591 -0.0837 1.2136 0.046 Uiso 1 1 calc R U
H29C H -0.2388 0.0005 1.2469 0.046 Uiso 1 1 calc R U
C30 C -0.4491(3) 0.1115(3) 1.4835(2) 0.0695(9) Uani 1 1 d . .
H30A H -0.5068 0.0640 1.4680 0.083 Uiso 1 1 calc R U
H30B H -0.4481 0.1645 1.4456 0.083 Uiso 1 1 calc R U
H30C H -0.4674 0.1369 1.5355 0.083 Uiso 1 1 calc R U
C31 C -0.2268(5) 0.2252(4) 1.4829(3) 0.1034(16) Uani 1 1 d . .
H31A H -0.2990 0.2604 1.4862 0.124 Uiso 1 1 calc R U
H31B H -0.2048 0.2181 1.4279 0.124 Uiso 1 1 calc R U
H31C H -0.1675 0.2610 1.5109 0.124 Uiso 1 1 calc R U

loop_
_atom_site_aniso_label
_atom_site_aniso_U_11
_atom_site_aniso_U_22
_atom_site_aniso_U_33
_atom_site_aniso_U_23
_atom_site_aniso_U_13
_atom_site_aniso_U_12
O1 0.0387(8) 0.0493(10) 0.0445(8) -0.0064(7) 0.0040(7) -0.0024(7)
O2 0.0360(8) 0.0367(9) 0.0758(12) 0.0060(8) 0.0023(8) -0.0099(7)
O3 0.0333(7) 0.0295(8) 0.0407(7) 0.0074(6) -0.0011(6) -0.0016(6)
O4 0.0351(8) 0.0283(8) 0.0737(11) 0.0073(8) 0.0125(8) -0.0035(6)
C1 0.0308(10) 0.0349(12) 0.0425(11) -0.0059(9) 0.0091(8) 0.0021(9)
C2 0.0379(12) 0.0562(16) 0.0524(14) 0.0071(12) 0.0097(10) -0.0103(11)
C3 0.0259(9) 0.0312(12) 0.0635(14) 0.0038(10) 0.0044(9) -0.0020(8)
C4 0.0259(10) 0.0324(11) 0.0569(13) 0.0005(10) 0.0014(9) -0.0019(8)
C5 0.0246(9) 0.0287(11) 0.0522(12) 0.0003(9) 0.0029(8) 0.0019(8)
C6 0.0272(10) 0.0411(13) 0.0561(13) 0.0088(10) -0.0073(9) -0.0036(9)
C7 0.0292(10) 0.0420(12) 0.0432(11) 0.0030(9) -0.0056(8) -0.0072(9)
C8 0.0270(9) 0.0226(9) 0.0433(11) 0.0044(8) -0.0027(8) -0.0004(7)
C9 0.0292(9) 0.0231(9) 0.0413(10) -0.0002(8) 0.0008(8) -0.0035(8)
C10 0.0333(10) 0.0294(11) 0.0490(12) -0.0064(9) 0.0040(9) -0.0054(9)
C11 0.0272(9) 0.0266(10) 0.0493(11) -0.0029(9) 0.0078(8) -0.0004(8)
C12 0.0329(10) 0.0312(11) 0.0370(10) 0.0015(8) -0.0037(8) -0.0037(8)
C13 0.0285(9) 0.0363(11) 0.0368(10) 0.0029(9) -0.0048(8) -0.0023(8)
C14 0.0262(9) 0.0220(9) 0.0392(10) 0.0025(7) -0.0037(8) -0.0010(7)
C15 0.0272(9) 0.0243(9) 0.0372(10) 0.0035(8) -0.0037(7) -0.0018(7)
C16 0.0321(10) 0.0367(11) 0.0381(11) 0.0072(9) -0.0069(8) -0.0048(8)
C17 0.0349(11) 0.0377(12) 0.0379(10) 0.0075(9) -0.0024(8) -0.0040(9)
C18 0.0279(9) 0.0219(9) 0.0392(10) 0.0025(8) -0.0028(8) -0.0007(7)
C19 0.0294(9) 0.0215(9) 0.0443(10) 0.0010(8) 0.0014(8) -0.0008(7)
C20 0.0298(10) 0.0272(10) 0.0466(11) 0.0038(9) 0.0020(8) -0.0039(8)
C21 0.0352(11) 0.0320(11) 0.0483(12) 0.0027(9) 0.0058(9) 0.0012(8)
C22 0.0461(13) 0.0474(14) 0.0534(14) -0.0004(11) 0.0157(11) 0.0028(11)
C23 0.0645(18) 0.076(2) 0.0579(17) -0.0273(15) 0.0192(15) -0.0043(16)
C24 0.074(2) 0.152(4) 0.061(2) -0.041(2) 0.0090(17) 0.001(3)
C25 0.0287(11) 0.0431(14) 0.089(2) 0.0145(13) -0.0015(11) 0.0002(10)
C26 0.0530(15) 0.0546(17) 0.0628(16) -0.0087(12) 0.0007(12) -0.0214(13)
C27 0.0322(9) 0.0242(10) 0.0527(12) -0.0002(9) 0.0033(9) -0.0017(8)
C28 0.0353(10) 0.0250(10) 0.0421(11) -0.0004(8) 0.0017(8) -0.0026(8)
C29 0.0328(10) 0.0328(11) 0.0488(12) -0.0061(9) -0.0014(8) -0.0053(8)
C30 0.0581(17) 0.074(2) 0.076(2) -0.0053(16) 0.0246(15) 0.0165(15)
C31 0.125(4) 0.071(3) 0.115(3) -0.040(2) 0.029(3) -0.034(3)

loop_
_atom_type_symbol
_atom_type_description
_atom_type_scat_dispersion_real
_atom_type_scat_dispersion_imag
_atom_type_scat_source
C C 0.0181 0.0091 'International Tables Vol C Tables 4.2.6.8 and 6.1.1.4'
H H 0.0000 0.0000 'International Tables Vol C Tables 4.2.6.8 and 6.1.1.4'
O O 0.0492 0.0322 'International Tables Vol C Tables 4.2.6.8 and 6.1.1.4'

loop_
_geom_angle_atom_site_label_1
_geom_angle_atom_site_label_2
_geom_angle_atom_site_label_3
_geom_angle
C3 O2 H2 109.5
C9 O3 C12 60.94(13)
C20 O4 H4 109.5
O1 C1 C11 122.7(2)
O1 C1 C2 120.8(2)
C11 C1 C2 116.5(2)
C1 C2 C3 111.53(19)
C1 C2 H2A 109.3
C3 C2 H2A 109.3
C1 C2 H2B 109.3
C3 C2 H2B 109.3
H2A C2 H2B 108.0
O2 C3 C2 111.0(2)
O2 C3 C4 112.85(19)
C2 C3 C4 113.0(2)
O2 C3 H3 106.5
C2 C3 H3 106.5
C4 C3 H3 106.5
C5 C4 C3 110.12(19)
C5 C4 C25 107.91(19)
C3 C4 C25 111.6(2)
C5 C4 C26 111.27(19)
C3 C4 C26 107.2(2)
C25 C4 C26 108.8(2)
C11 C5 C6 118.83(19)
C11 C5 C4 123.8(2)
C6 C5 C4 117.4(2)
C5 C6 C7 112.46(18)
C5 C6 H6A 109.1
C7 C6 H6A 109.1
C5 C6 H6B 109.1
C7 C6 H6B 109.1
H6A C6 H6B 107.8
C8 C7 C6 113.49(19)
C8 C7 H7A 108.9
C6 C7 H7A 108.9
C8 C7 H7B 108.9
C6 C7 H7B 108.9
H7A C7 H7B 107.7
C9 C8 C7 113.26(17)
C9 C8 C15 112.51(16)
C7 C8 C15 114.12(18)
C9 C8 H8 105.3
C7 C8 H8 105.3
C15 C8 H8 105.3
O3 C9 C12 59.70(13)
O3 C9 C10 112.43(17)
C12 C9 C10 118.32(18)
O3 C9 C8 116.06(17)
C12 C9 C8 119.84(17)
C10 C9 C8 117.00(18)
C11 C10 C9 112.71(18)
C11 C10 H10A 109.0
C9 C10 H10A 109.0
C11 C10 H10B 109.0
C9 C10 H10B 109.0
H10A C10 H10B 107.8
C5 C11 C1 121.5(2)
C5 C11 C10 122.1(2)
C1 C11 C10 116.3(2)
O3 C12 C9 59.36(13)
O3 C12 C13 117.61(18)
C9 C12 C13 122.95(18)
O3 C12 H12 115.1
C9 C12 H12 115.1
C13 C12 H12 115.1
C12 C13 C14 110.91(16)
C12 C13 H13A 109.5
C14 C13 H13A 109.5
C12 C13 H13B 109.5
C14 C13 H13B 109.5
H13A C13 H13B 108.0
C13 C14 C27 107.95(18)
C13 C14 C18 117.17(16)
C27 C14 C18 109.50(16)
C13 C14 C15 108.80(16)
C27 C14 C15 111.48(16)
C18 C14 C15 101.88(16)
C16 C15 C8 113.61(16)
C16 C15 C28 106.79(18)
C8 C15 C28 111.74(16)
C16 C15 C14 101.98(16)
C8 C15 C14 109.83(17)
C28 C15 C14 112.52(16)
C15 C16 C17 104.12(16)
C15 C16 H16A 110.9
C17 C16 H16A 110.9
C15 C16 H16B 110.9
C17 C16 H16B 110.9
H16A C16 H16B 109.0
C16 C17 C18 107.59(17)
C16 C17 H17A 110.2
C18 C17 H17A 110.2
C16 C17 H17B 110.2
C18 C17 H17B 110.2
H17A C17 H17B 108.5
C19 C18 C14 117.96(17)
C19 C18 C17 112.06(17)
C14 C18 C17 103.55(16)
C19 C18 H18 107.6
C14 C18 H18 107.6
C17 C18 H18 107.6
C29 C19 C20 110.34(17)
C29 C19 C18 113.61(18)
C20 C19 C18 111.17(17)
C29 C19 H19 107.1
C20 C19 H19 107.1
C18 C19 H19 107.1
O4 C20 C21 105.98(17)
O4 C20 C19 110.73(18)
C21 C20 C19 114.82(18)
O4 C20 H20 108.4
C21 C20 H20 108.4
C19 C20 H20 108.4
C20 C21 C22 112.7(2)
C20 C21 H21A 109.1
C22 C21 H21A 109.1
C20 C21 H21B 109.1
C22 C21 H21B 109.1
H21A C21 H21B 107.8
C23 C22 C30 112.9(3)
C23 C22 C21 110.4(2)
C30 C22 C21 110.3(2)
C23 C22 H22 107.7
C30 C22 H22 107.7
C21 C22 H22 107.7
C24 C23 C31 121.3(4)
C24 C23 C22 121.6(4)
C31 C23 C22 117.1(4)
C23 C24 H24A 120.0
C23 C24 H24B 120.0
H24A C24 H24B 120.0
C4 C25 H25A 109.5
C4 C25 H25B 109.5
H25A C25 H25B 109.5
C4 C25 H25C 109.5
H25A C25 H25C 109.5
H25B C25 H25C 109.5
C4 C26 H26A 109.5
C4 C26 H26B 109.5
H26A C26 H26B 109.5
C4 C26 H26C 109.5
H26A C26 H26C 109.5
H26B C26 H26C 109.5
C14 C27 H27A 109.5
C14 C27 H27B 109.5
H27A C27 H27B 109.5
C14 C27 H27C 109.5
H27A C27 H27C 109.5
H27B C27 H27C 109.5
C15 C28 H28A 109.5
C15 C28 H28B 109.5
H28A C28 H28B 109.5
C15 C28 H28C 109.5
H28A C28 H28C 109.5
H28B C28 H28C 109.5
C19 C29 H29A 109.5
C19 C29 H29B 109.5
H29A C29 H29B 109.5
C19 C29 H29C 109.5
H29A C29 H29C 109.5
H29B C29 H29C 109.5
C22 C30 H30A 109.5
C22 C30 H30B 109.5
H30A C30 H30B 109.5
C22 C30 H30C 109.5
H30A C30 H30C 109.5
H30B C30 H30C 109.5
C23 C31 H31A 109.5
C23 C31 H31B 109.5
H31A C31 H31B 109.5
C23 C31 H31C 109.5
H31A C31 H31C 109.5
H31B C31 H31C 109.5

loop_
_geom_bond_atom_site_label_1
_geom_bond_atom_site_label_2
_geom_bond_distance
O1 C1 1.221(3)
O2 C3 1.426(3)
O2 H2 0.8400
O3 C9 1.455(3)
O3 C12 1.460(3)
O4 C20 1.439(3)
O4 H4 0.8400
C1 C11 1.477(3)
C1 C2 1.501(3)
C2 C3 1.508(4)
C2 H2A 0.9900
C2 H2B 0.9900
C3 C4 1.535(3)
C3 H3 1.0000
C4 C5 1.527(3)
C4 C25 1.539(3)
C4 C26 1.540(4)
C5 C11 1.348(3)
C5 C6 1.512(3)
C6 C7 1.545(3)
C6 H6A 0.9900
C6 H6B 0.9900
C7 C8 1.540(3)
C7 H7A 0.9900
C7 H7B 0.9900
C8 C9 1.530(3)
C8 C15 1.542(3)
C8 H8 1.0000
C9 C12 1.478(3)
C9 C10 1.517(3)
C10 C11 1.515(3)
C10 H10A 0.9900
C10 H10B 0.9900
C12 C13 1.519(3)
C12 H12 1.0000
C13 C14 1.538(3)
C13 H13A 0.9900
C13 H13B 0.9900
C14 C27 1.543(3)
C14 C18 1.556(3)
C14 C15 1.570(3)
C15 C16 1.534(3)
C15 C28 1.544(3)
C16 C17 1.546(3)
C16 H16A 0.9900
C16 H16B 0.9900
C17 C18 1.559(3)
C17 H17A 0.9900
C17 H17B 0.9900
C18 C19 1.541(3)
C18 H18 1.0000
C19 C29 1.532(3)
C19 C20 1.540(3)
C19 H19 1.0000
C20 C21 1.526(3)
C20 H20 1.0000
C21 C22 1.541(4)
C21 H21A 0.9900
C21 H21B 0.9900
C22 C23 1.504(5)
C22 C30 1.532(4)
C22 H22 1.0000
C23 C24 1.322(6)
C23 C31 1.499(7)
C24 H24A 0.9500
C24 H24B 0.9500
C25 H25A 0.9800
C25 H25B 0.9800
C25 H25C 0.9800
C26 H26A 0.9800
C26 H26B 0.9800
C26 H26C 0.9800
C27 H27A 0.9800
C27 H27B 0.9800
C27 H27C 0.9800
C28 H28A 0.9800
C28 H28B 0.9800
C28 H28C 0.9800
C29 H29A 0.9800
C29 H29B 0.9800
C29 H29C 0.9800
C30 H30A 0.9800
C30 H30B 0.9800
C30 H30C 0.9800
C31 H31A 0.9800
C31 H31B 0.9800
C31 H31C 0.9800

loop_
_geom_torsion_atom_site_label_1
_geom_torsion_atom_site_label_2
_geom_torsion_atom_site_label_3
_geom_torsion_atom_site_label_4
_geom_torsion
O1 C1 C2 C3 143.8(2)
C11 C1 C2 C3 -38.0(3)
C1 C2 C3 O2 -175.8(2)
C1 C2 C3 C4 56.2(3)
O2 C3 C4 C5 -172.94(19)
C2 C3 C4 C5 -45.9(2)
O2 C3 C4 C25 -53.1(3)
C2 C3 C4 C25 73.9(3)
O2 C3 C4 C26 65.9(2)
C2 C3 C4 C26 -167.1(2)
C3 C4 C5 C11 19.7(3)
C25 C4 C5 C11 -102.4(3)
C26 C4 C5 C11 138.3(2)
C3 C4 C5 C6 -159.7(2)
C25 C4 C5 C6 78.3(3)
C26 C4 C5 C6 -41.0(3)
C11 C5 C6 C7 -68.7(3)
C4 C5 C6 C7 110.7(2)
C5 C6 C7 C8 84.6(2)
C6 C7 C8 C9 -60.2(3)
C6 C7 C8 C15 169.34(17)
C12 O3 C9 C10 110.7(2)
C12 O3 C9 C8 -110.84(19)
C7 C8 C9 O3 -77.6(2)
C15 C8 C9 O3 53.7(2)
C7 C8 C9 C12 -146.0(2)
C15 C8 C9 C12 -14.8(3)
C7 C8 C9 C10 59.0(2)
C15 C8 C9 C10 -169.74(17)
O3 C9 C10 C11 59.0(2)
C12 C9 C10 C11 125.5(2)
C8 C9 C10 C11 -79.1(2)
C6 C5 C11 C1 176.65(19)
C4 C5 C11 C1 -2.7(3)
C6 C5 C11 C10 -1.1(3)
C4 C5 C11 C10 179.63(19)
O1 C1 C11 C5 -170.1(2)
C2 C1 C11 C5 11.8(3)
O1 C1 C11 C10 7.7(3)
C2 C1 C11 C10 -170.4(2)
C9 C10 C11 C5 67.1(3)
C9 C10 C11 C1 -110.8(2)
C9 O3 C12 C13 113.8(2)
C10 C9 C12 O3 -100.8(2)
C8 C9 C12 O3 104.6(2)
O3 C9 C12 C13 -104.9(2)
C10 C9 C12 C13 154.3(2)
C8 C9 C12 C13 -0.4(3)
O3 C12 C13 C14 -88.6(2)
C9 C12 C13 C14 -18.9(3)
C12 C13 C14 C27 -69.4(2)
C12 C13 C14 C18 166.51(18)
C12 C13 C14 C15 51.7(2)
C9 C8 C15 C16 161.75(18)
C7 C8 C15 C16 -67.4(2)
C9 C8 C15 C28 -77.3(2)
C7 C8 C15 C28 53.5(2)
C9 C8 C15 C14 48.3(2)
C7 C8 C15 C14 179.10(17)
C13 C14 C15 C16 170.36(17)
C27 C14 C15 C16 -70.7(2)
C18 C14 C15 C16 46.00(18)
C13 C14 C15 C8 -68.9(2)
C27 C14 C15 C8 50.1(2)
C18 C14 C15 C8 166.78(15)
C13 C14 C15 C28 56.3(2)
C27 C14 C15 C28 175.24(17)
C18 C14 C15 C28 -68.06(19)
C8 C15 C16 C17 -156.20(18)
C28 C15 C16 C17 80.1(2)
C14 C15 C16 C17 -38.1(2)
C15 C16 C17 C18 16.2(2)
C13 C14 C18 C19 81.6(2)
C27 C14 C18 C19 -41.7(2)
C15 C14 C18 C19 -159.85(17)
C13 C14 C18 C17 -153.99(18)
C27 C14 C18 C17 82.70(19)
C15 C14 C18 C17 -35.43(18)
C16 C17 C18 C19 140.57(18)
C16 C17 C18 C14 12.4(2)
C14 C18 C19 C29 -60.3(2)
C17 C18 C19 C29 179.67(18)
C14 C18 C19 C20 174.57(17)
C17 C18 C19 C20 54.5(2)
C29 C19 C20 O4 66.8(2)
C18 C19 C20 O4 -166.18(17)
C29 C19 C20 C21 -53.1(2)
C18 C19 C20 C21 73.9(2)
O4 C20 C21 C22 84.2(2)
C19 C20 C21 C22 -153.2(2)
C20 C21 C22 C23 77.1(3)
C20 C21 C22 C30 -157.5(2)
C30 C22 C23 C24 126.8(3)
C21 C22 C23 C24 -109.2(3)
C30 C22 C23 C31 -53.6(4)
C21 C22 C23 C31 70.3(4)
